data_7008372
loop_
_publ_author_name
'Dilworth, Jonathan R.'
'von Beckh W, Carlo A Maresca'
'Pascu, Sofia I.'

_publ_section_title
;
 Synthesis, structure and catalytic activity of thioether-phosphane
 complexes of Pd(II) and Pt(II).
;
_journal_issue 12
_journal_name_full 'Dalton transactions (Cambridge, England : 2003)'
_journal_page_first 2151
_journal_page_last 2161
_journal_paper_doi 10.1039/b502195b
_journal_year 2005
_chemical_compound_source
;
?
;
_chemical_formula_moiety ' C22 H25 P1 Pt1 S1 '
_chemical_formula_sum 'C22 H25 P Pt S'
_chemical_formula_weight 547.57
_chemical_name_systematic
;
?
;
_space_group_IT_number 14
_symmetry_cell_setting monoclinic
_symmetry_space_group_name_Hall '-P 2yn'
_symmetry_space_group_name_H-M 'P 1 21/n 1'
_atom_sites_solution_hydrogens geom
_atom_sites_solution_primary direct
_cell_angle_alpha 90
_cell_angle_beta 104.9820(8)
_cell_angle_gamma 90
_cell_formula_units_Z 4
_cell_length_a 8.7885(2)
_cell_length_b 15.0806(3)
_cell_length_c 16.1036(4)
_cell_measurement_reflns_used 3755
_cell_measurement_temperature 150
_cell_measurement_theta_max 27
_cell_measurement_theta_min 1
_cell_volume 2061.75(8)
_computing_cell_refinement
;
Denzo/Scalepack (Otwinowski & Minor, 1996)
;
_computing_data_collection
;
COLLECT (Nonius BV, 1997)
;
_computing_data_reduction
;
Denzo/Scalepack (Otwinowski & Minor, 1996)
;
_computing_molecular_graphics
;
CAMERON (Watkin et al 1996)
;
_computing_publication_material
;
CRYSTALS (Watkin et al 2003)
;
_computing_structure_refinement
;
CRYSTALS (Watkin et al 2003)
;
_computing_structure_solution
;
SIR92 (Altomare et al, 1994)
;
_diffrn_ambient_temperature 150
_diffrn_measured_fraction_theta_full 0.987
_diffrn_measured_fraction_theta_max 0.986
_diffrn_measurement_device_type
;
Nonius Kappa CCD
;
_diffrn_measurement_method \w
_diffrn_radiation_monochromator graphite
_diffrn_radiation_type 'Mo K\a'
_diffrn_radiation_wavelength 0.71073
_diffrn_reflns_av_R_equivalents 0.02
_diffrn_reflns_limit_h_max 11
_diffrn_reflns_limit_h_min -11
_diffrn_reflns_limit_k_max 18
_diffrn_reflns_limit_k_min -19
_diffrn_reflns_limit_l_max 20
_diffrn_reflns_limit_l_min -20
_diffrn_reflns_number 7962
_diffrn_reflns_theta_full 26.921
_diffrn_reflns_theta_max 27.470
_diffrn_reflns_theta_min 2.701
_diffrn_standards_decay_% 0.00
_diffrn_standards_interval_count 0
_diffrn_standards_interval_time 0
_diffrn_standards_number 0
_exptl_absorpt_coefficient_mu 6.986
_exptl_absorpt_correction_T_max 0.247
_exptl_absorpt_correction_T_min 0.094
_exptl_absorpt_correction_type multi-scan
_exptl_absorpt_process_details
;
Denzo/Scalepack (Otwinowski & Minor, 1996)
;
_exptl_crystal_colour ' colourless '
_exptl_crystal_density_diffrn 1.764
_exptl_crystal_description ' plate '
_exptl_crystal_F_000 1064
_exptl_crystal_size_max 0.40
_exptl_crystal_size_mid 0.30
_exptl_crystal_size_min 0.20
_refine_diff_density_max 1.11
_refine_diff_density_min -1.26
_refine_ls_extinction_coef 95.500
_refine_ls_extinction_method 'Larson 1970 Crystallographic Computing eq 22'
_refine_ls_goodness_of_fit_ref 1.0168
_refine_ls_hydrogen_treatment mixed
_refine_ls_matrix_type full
_refine_ls_number_parameters 226
_refine_ls_number_reflns 4256
_refine_ls_number_restraints 0
_refine_ls_R_factor_all 0.0236
_refine_ls_R_factor_gt 0.0210
_refine_ls_shift/su_max 0.003813
_refine_ls_structure_factor_coef F
_refine_ls_weighting_details
;
Method, part 1, Chebychev polynomial, (Watkin, 1994, Prince, 1982)
[weight] = 1.0/[A~0~*T~0~(x)+A~1~*T~1~(x) ... +A~n-1~]*T~n-1~(x)]
where A~i~ are the Chebychev coefficients listed below and x= Fcalc/Fmax
Method = Robust Weighting (Prince, 1982)
W = [weight] * [1-(deltaF/6*sigmaF)^2^]^2^
A~i~ are:
1.89 -0.165 1.57
;
_refine_ls_weighting_scheme calc
_refine_ls_wR_factor_all 0.0289
_refine_ls_wR_factor_gt 0.0268
_refine_ls_wR_factor_ref 0.0268
_reflns_limit_h_max 11
_reflns_limit_h_min -11
_reflns_limit_k_max 19
_reflns_limit_k_min 0
_reflns_limit_l_max 20
_reflns_limit_l_min 0
_reflns_number_gt 4256
_reflns_number_total 4666
_reflns_threshold_expression I>3.00u(I)
_cod_data_source_file b502195b.txt
_cod_data_source_block 2
_cod_depositor_comments
;
The following automatic conversions were performed:
'_symmetry_cell_setting' value 'Monoclinic' changed to 'monoclinic'
according to '/home/saulius/struct/CIF-dictionaries/cif_core.dic'
dictionary named 'cif_core.dic' version 2.4.1 from 2010-06-29.

Automatic conversion script
Id: cif_fix_enum 1527 2010-12-29 10:47:43Z saulius 
;
_cod_original_sg_symbol_H-M 'P 1 21/n 1 '
_cod_original_formula_sum ' C22 H25 P1 Pt1 S1 '
_cod_database_code 7008372

loop_
_symmetry_equiv_pos_as_xyz
x,y,z
-x,-y,-z
-x+1/2,y+1/2,-z+1/2
x+1/2,-y+1/2,z+1/2

loop_
_atom_site_label
_atom_site_type_symbol
_atom_site_fract_x
_atom_site_fract_y
_atom_site_fract_z
_atom_site_U_iso_or_equiv
_atom_site_occupancy
_atom_site_adp_type
_atom_site_refinement_flags_posn
_atom_site_refinement_flags_adp
_atom_site_refinement_flags_occupancy
_atom_site_disorder_assembly
_atom_site_disorder_group
_atom_site_attached_hydrogens
Pt1 Pt 0.653629(8) 0.334603(5) 0.334515(5) 0.0215 1.0000 Uani . . . . 3 .
S1 S 0.80956(7) 0.38215(4) 0.46824(4) 0.0316 1.0000 Uani . . . . 3 .
P1 P 0.70510(7) 0.46193(4) 0.27288(4) 0.0235 1.0000 Uani . . . . 3 .
C1 C 0.6150(3) 0.21141(16) 0.38634(18) 0.0342 1.0000 Uani . . . . 3 .
C2 C 0.5195(3) 0.28913(19) 0.21774(16) 0.0349 1.0000 Uani . . . . 3 .
C3 C 0.7556(5) 0.32786(19) 0.5562(2) 0.0507 1.0000 Uani . . . . 3 .
C4 C 0.7624(3) 0.49537(16) 0.48257(15) 0.0279 1.0000 Uani . . . . 3 .
C5 C 0.7013(3) 0.52268(17) 0.54977(16) 0.0326 1.0000 Uani . . . . 3 .
C6 C 0.6724(3) 0.61203(19) 0.55953(18) 0.0376 1.0000 Uani . . . . 3 .
C7 C 0.7017(4) 0.67334(17) 0.5018(2) 0.0363 1.0000 Uani . . . . 3 .
C8 C 0.7599(3) 0.64574(18) 0.43358(18) 0.0331 1.0000 Uani . . . . 3 .
C9 C 0.7932(3) 0.55703(16) 0.42362(15) 0.0265 1.0000 Uani . . . . 3 .
C10 C 0.8560(3) 0.52851(16) 0.34901(16) 0.0293 1.0000 Uani . . . . 3 .
C11 C 0.5479(3) 0.54250(16) 0.23583(14) 0.0263 1.0000 Uani . . . . 3 .
C12 C 0.3962(3) 0.52235(16) 0.24040(15) 0.0287 1.0000 Uani . . . . 3 .
C13 C 0.2761(3) 0.58500(19) 0.21684(17) 0.0349 1.0000 Uani . . . . 3 .
C14 C 0.3087(4) 0.66834(17) 0.1884(2) 0.0395 1.0000 Uani . . . . 3 .
C15 C 0.4590(4) 0.6882(2) 0.1824(2) 0.0424 1.0000 Uani . . . . 3 .
C16 C 0.5790(3) 0.62617(18) 0.20634(18) 0.0361 1.0000 Uani . . . . 3 .
C17 C 0.7905(3) 0.44706(16) 0.18193(17) 0.0314 1.0000 Uani . . . . 3 .
C18 C 0.9402(4) 0.4092(2) 0.1970(2) 0.0465 1.0000 Uani . . . . 3 .
C19 C 1.0059(5) 0.3932(3) 0.1285(3) 0.0611 1.0000 Uani . . . . 3 .
C20 C 0.9224(5) 0.4134(2) 0.0455(3) 0.0584 1.0000 Uani . . . . 3 .
C21 C 0.7749(6) 0.4493(3) 0.0303(2) 0.0622 1.0000 Uani . . . . 3 .
C22 C 0.7083(4) 0.4665(2) 0.09843(19) 0.0478 1.0000 Uani . . . . 3 .
H51 H 0.6784 0.4782 0.5909 0.0380 1.0000 Uiso . . . . 3 .
H61 H 0.6302 0.6321 0.6084 0.0450 1.0000 Uiso . . . . 3 .
H71 H 0.6810 0.7377 0.5090 0.0434 1.0000 Uiso . . . . 3 .
H81 H 0.7780 0.6903 0.3912 0.0396 1.0000 Uiso . . . . 3 .
H101 H 0.8822 0.5822 0.3189 0.0357 1.0000 Uiso . . . . 3 .
H102 H 0.9531 0.4920 0.3708 0.0357 1.0000 Uiso . . . . 3 .
H121 H 0.3728 0.4625 0.2608 0.0346 1.0000 Uiso . . . . 3 .
H131 H 0.1671 0.5702 0.2204 0.0428 1.0000 Uiso . . . . 3 .
H141 H 0.2233 0.7138 0.1722 0.0480 1.0000 Uiso . . . . 3 .
H151 H 0.4814 0.7477 0.1607 0.0516 1.0000 Uiso . . . . 3 .
H161 H 0.6878 0.6413 0.2025 0.0445 1.0000 Uiso . . . . 3 .
H181 H 1.0001 0.3937 0.2569 0.0592 1.0000 Uiso . . . . 3 .
H191 H 1.1137 0.3669 0.1394 0.0797 1.0000 Uiso . . . . 3 .
H201 H 0.9700 0.4017 -0.0035 0.0788 1.0000 Uiso . . . . 3 .
H211 H 0.7145 0.4632 -0.0299 0.0803 1.0000 Uiso . . . . 3 .
H221 H 0.6006 0.4931 0.0868 0.0600 1.0000 Uiso . . . . 3 .
H31 H 0.8245 0.3498 0.6119 0.0553 1.0000 Uiso . . . . 3 .
H32 H 0.6431 0.3413 0.5536 0.0553 1.0000 Uiso . . . . 3 .
H33 H 0.7694 0.2623 0.5519 0.0553 1.0000 Uiso . . . . 3 .
H11 H 0.5465 0.1740 0.3403 0.0433 1.0000 Uiso . . . . 3 .
H12 H 0.7182 0.1809 0.4098 0.0433 1.0000 Uiso . . . . 3 .
H13 H 0.5618 0.2207 0.4336 0.0433 1.0000 Uiso . . . . 3 .
H21 H 0.5124 0.3362 0.1732 0.0422 1.0000 Uiso . . . . 3 .
H22 H 0.5696 0.2349 0.2007 0.0422 1.0000 Uiso . . . . 3 .
H23 H 0.4113 0.2742 0.2227 0.0422 1.0000 Uiso . . . . 3 .

loop_
_atom_site_aniso_label
_atom_site_aniso_U_11
_atom_site_aniso_U_22
_atom_site_aniso_U_33
_atom_site_aniso_U_23
_atom_site_aniso_U_13
_atom_site_aniso_U_12
Pt1 0.01839(7) 0.01968(7) 0.02664(7) -0.00450(2) 0.00640(4) -0.00076(2)
S1 0.0264(3) 0.0275(3) 0.0336(3) -0.0016(2) -0.0057(2) 0.0038(2)
P1 0.0221(3) 0.0236(3) 0.0262(3) -0.0045(2) 0.0091(2) -0.0033(2)
C1 0.0400(13) 0.0234(10) 0.0449(14) 0.0017(10) 0.0213(11) 0.0018(10)
C2 0.0381(13) 0.0380(13) 0.0293(11) -0.0114(10) 0.0098(10) -0.0118(11)
C3 0.072(2) 0.0366(15) 0.0300(14) 0.0099(10) -0.0116(14) 0.0043(13)
C4 0.0233(10) 0.0272(11) 0.0284(10) -0.0042(9) -0.0018(8) -0.0011(8)
C5 0.0332(12) 0.0361(13) 0.0259(11) -0.0017(9) 0.0027(9) 0.0010(10)
C6 0.0395(14) 0.0416(14) 0.0314(12) -0.0064(10) 0.0085(10) 0.0069(11)
C7 0.0399(15) 0.0315(13) 0.0371(14) -0.0088(10) 0.0093(12) 0.0013(10)
C8 0.0356(13) 0.0295(11) 0.0340(12) -0.0053(10) 0.0088(10) -0.0051(10)
C9 0.0198(10) 0.0306(11) 0.0272(10) -0.0068(9) 0.0029(8) -0.0041(8)
C10 0.0239(10) 0.0303(11) 0.0349(12) -0.0085(9) 0.0099(9) -0.0053(9)
C11 0.0311(11) 0.0260(10) 0.0234(10) -0.0032(8) 0.0100(9) -0.0011(9)
C12 0.0300(11) 0.0300(11) 0.0265(11) 0.0028(8) 0.0081(9) 0.0008(9)
C13 0.0306(12) 0.0422(14) 0.0342(12) 0.0047(10) 0.0124(10) 0.0062(10)
C14 0.0504(18) 0.0353(15) 0.0343(14) 0.0059(10) 0.0136(13) 0.0109(11)
C15 0.0562(18) 0.0274(12) 0.0453(16) 0.0064(11) 0.0161(13) 0.0004(12)
C16 0.0395(14) 0.0313(13) 0.0404(14) 0.0021(10) 0.0159(11) -0.0049(11)
C17 0.0361(13) 0.0251(11) 0.0388(12) -0.0085(9) 0.0200(10) -0.0103(10)
C18 0.0419(16) 0.0464(16) 0.0598(18) -0.0079(14) 0.0285(15) 0.0042(13)
C19 0.057(2) 0.0528(19) 0.090(3) -0.0251(19) 0.048(2) -0.0057(16)
C20 0.088(3) 0.0420(16) 0.067(2) -0.0224(15) 0.059(2) -0.0164(16)
C21 0.097(3) 0.059(2) 0.0445(17) -0.0095(15) 0.0441(19) -0.001(2)
C22 0.0617(19) 0.0562(18) 0.0321(14) -0.0072(12) 0.0242(13) 0.0013(15)

loop_
_atom_type_symbol
_atom_type_scat_dispersion_real
_atom_type_scat_dispersion_imag
_atom_type_scat_Cromer_Mann_a1
_atom_type_scat_Cromer_Mann_b1
_atom_type_scat_Cromer_Mann_a2
_atom_type_scat_Cromer_Mann_b2
_atom_type_scat_Cromer_Mann_a3
_atom_type_scat_Cromer_Mann_b3
_atom_type_scat_Cromer_Mann_a4
_atom_type_scat_Cromer_Mann_b4
_atom_type_scat_Cromer_Mann_c
_atom_type_scat_source
'C ' 0.0020 0.0020 2.3100 20.8439 1.0200 10.2075 1.5886 0.5687 0.8650 51.6512 0.2156 International_Tables_Vol_IV_Table_2.2B
'H ' 0.0000 0.0000 0.4930 10.5109 0.3229 26.1257 0.1402 3.1424 0.0408 57.7997 0.0030 International_Tables_Vol_IV_Table_2.2B
'P ' 0.0900 0.0950 6.4345 1.9067 4.1791 27.1570 1.7800 0.5260 1.4908 68.1645 1.1149 International_Tables_Vol_IV_Table_2.2B
'S ' 0.1100 0.1240 6.9053 1.4679 5.2034 22.2151 1.4379 0.2536 1.5863 56.1720 0.8669 International_Tables_Vol_IV_Table_2.2B
'Pt ' -2.3520 8.3880 27.0059 1.5129 17.7639 8.8117 15.7131 0.4246 5.7837 38.6103 11.6883 International_Tables_Vol_IV_Table_2.2B

loop_
_geom_angle_atom_site_label_1
_geom_angle_site_symmetry_1
_geom_angle_atom_site_label_2
_geom_angle_site_symmetry_2
_geom_angle_atom_site_label_3
_geom_angle_site_symmetry_3
_geom_angle
_geom_angle_publ_flag
S1 . Pt1 . P1 . 90.44(2) yes
S1 . Pt1 . C1 . 91.25(8) yes
P1 . Pt1 . C1 . 175.84(7) yes
S1 . Pt1 . C2 . 178.30(8) yes
P1 . Pt1 . C2 . 90.81(8) yes
C1 . Pt1 . C2 . 87.43(11) yes
Pt1 . S1 . C3 . 111.88(11) yes
Pt1 . S1 . C4 . 108.11(7) yes
C3 . S1 . C4 . 102.45(14) yes
Pt1 . P1 . C10 . 111.11(9) yes
Pt1 . P1 . C11 . 119.33(8) yes
C10 . P1 . C11 . 102.00(11) yes
Pt1 . P1 . C17 . 114.76(8) yes
C10 . P1 . C17 . 103.04(11) yes
C11 . P1 . C17 . 104.69(12) yes
Pt1 . C1 . H11 . 109.463 no
Pt1 . C1 . H12 . 109.467 no
H11 . C1 . H12 . 109.469 no
Pt1 . C1 . H13 . 109.471 no
H11 . C1 . H13 . 109.476 no
H12 . C1 . H13 . 109.482 no
Pt1 . C2 . H21 . 109.469 no
Pt1 . C2 . H22 . 109.473 no
H21 . C2 . H22 . 109.475 no
Pt1 . C2 . H23 . 109.468 no
H21 . C2 . H23 . 109.468 no
H22 . C2 . H23 . 109.474 no
S1 . C3 . H31 . 109.463 no
S1 . C3 . H32 . 109.470 no
H31 . C3 . H32 . 109.484 no
S1 . C3 . H33 . 109.461 no
H31 . C3 . H33 . 109.469 no
H32 . C3 . H33 . 109.481 no
S1 . C4 . C5 . 122.3(2) yes
S1 . C4 . C9 . 116.98(19) yes
C5 . C4 . C9 . 120.8(2) yes
C4 . C5 . C6 . 119.7(2) yes
C4 . C5 . H51 . 120.153 no
C6 . C5 . H51 . 120.154 no
C5 . C6 . C7 . 120.1(2) yes
C5 . C6 . H61 . 119.951 no
C7 . C6 . H61 . 119.944 no
C6 . C7 . C8 . 120.1(2) yes
C6 . C7 . H71 . 119.926 no
C8 . C7 . H71 . 119.924 no
C7 . C8 . C9 . 120.8(3) yes
C7 . C8 . H81 . 119.610 no
C9 . C8 . H81 . 119.600 no
C4 . C9 . C8 . 118.5(2) yes
C4 . C9 . C10 . 121.6(2) yes
C8 . C9 . C10 . 119.9(2) yes
C9 . C10 . P1 . 109.59(15) yes
C9 . C10 . H101 . 109.437 no
P1 . C10 . H101 . 109.442 no
C9 . C10 . H102 . 109.440 no
P1 . C10 . H102 . 109.445 no
H101 . C10 . H102 . 109.469 no
P1 . C11 . C12 . 119.63(18) yes
P1 . C11 . C16 . 120.95(19) yes
C12 . C11 . C16 . 119.4(2) yes
C11 . C12 . C13 . 120.5(2) yes
C11 . C12 . H121 . 119.767 no
C13 . C12 . H121 . 119.770 no
C12 . C13 . C14 . 119.7(3) yes
C12 . C13 . H131 . 120.130 no
C14 . C13 . H131 . 120.134 no
C13 . C14 . C15 . 120.0(3) yes
C13 . C14 . H141 . 119.998 no
C15 . C14 . H141 . 119.996 no
C14 . C15 . C16 . 120.4(3) yes
C14 . C15 . H151 . 119.809 no
C16 . C15 . H151 . 119.789 no
C11 . C16 . C15 . 120.0(3) yes
C11 . C16 . H161 . 119.986 no
C15 . C16 . H161 . 119.986 no
P1 . C17 . C18 . 118.4(2) yes
P1 . C17 . C22 . 122.3(2) yes
C18 . C17 . C22 . 119.1(3) yes
C17 . C18 . C19 . 119.9(3) yes
C17 . C18 . H181 . 120.052 no
C19 . C18 . H181 . 120.052 no
C18 . C19 . C20 . 120.2(3) yes
C18 . C19 . H191 . 119.915 no
C20 . C19 . H191 . 119.910 no
C19 . C20 . C21 . 120.1(3) yes
C19 . C20 . H201 . 119.924 no
C21 . C20 . H201 . 119.956 no
C20 . C21 . C22 . 120.3(4) yes
C20 . C21 . H211 . 119.848 no
C22 . C21 . H211 . 119.853 no
C21 . C22 . C17 . 120.4(3) yes
C21 . C22 . H221 . 119.819 no
C17 . C22 . H221 . 119.817 no

loop_
_geom_bond_atom_site_label_1
_geom_bond_site_symmetry_1
_geom_bond_atom_site_label_2
_geom_bond_site_symmetry_2
_geom_bond_distance
_geom_bond_publ_flag
Pt1 . S1 . 2.3460(6) yes
Pt1 . P1 . 2.2603(6) yes
Pt1 . C1 . 2.100(2) yes
Pt1 . C2 . 2.062(2) yes
S1 . C3 . 1.803(4) yes
S1 . C4 . 1.786(2) yes
P1 . C10 . 1.852(2) yes
P1 . C11 . 1.821(2) yes
P1 . C17 . 1.824(2) yes
C1 . H11 . 1.000 no
C1 . H12 . 1.000 no
C1 . H13 . 1.000 no
C2 . H21 . 1.000 no
C2 . H22 . 1.000 no
C2 . H23 . 1.000 no
C3 . H31 . 1.000 no
C3 . H32 . 1.000 no
C3 . H33 . 1.000 no
C4 . C5 . 1.389(4) yes
C4 . C9 . 1.405(4) yes
C5 . C6 . 1.388(4) yes
C5 . H51 . 1.000 no
C6 . C7 . 1.382(4) yes
C6 . H61 . 1.000 no
C7 . C8 . 1.390(4) yes
C7 . H71 . 1.000 no
C8 . C9 . 1.388(4) yes
C8 . H81 . 1.000 no
C9 . C10 . 1.508(3) yes
C10 . H101 . 1.000 no
C10 . H102 . 1.000 no
C11 . C12 . 1.388(3) yes
C11 . C16 . 1.400(3) yes
C12 . C13 . 1.394(3) yes
C12 . H121 . 1.000 no
C13 . C14 . 1.393(4) yes
C13 . H131 . 1.000 no
C14 . C15 . 1.382(5) yes
C14 . H141 . 1.000 no
C15 . C16 . 1.388(4) yes
C15 . H151 . 1.000 no
C16 . H161 . 1.000 no
C17 . C18 . 1.397(4) yes
C17 . C22 . 1.383(4) yes
C18 . C19 . 1.392(5) yes
C18 . H181 . 1.000 no
C19 . C20 . 1.382(6) yes
C19 . H191 . 1.000 no
C20 . C21 . 1.367(6) yes
C20 . H201 . 1.000 no
C21 . C22 . 1.394(4) yes
C21 . H211 . 1.000 no
C22 . H221 . 1.000 no
